data_7132650
loop_
_publ_author_name
'Inoue, Takeru'
'Matsuura, Yuuka'
'Horii, Koki'
'Konishi, Akihito'
'Nishida, Jun-Ichi'
'Yasuda, Makoto'
'Kawase, Takeshi'

_publ_section_title
;
 <i>N</i>-2,6-Di(isopropyl)phenyl-2-azaphenalenyl radical cations.
;
_journal_issue 13
_journal_name_full 'Chemical communications (Cambridge, England)'
_journal_page_first 1735
_journal_page_last 1738
_journal_paper_doi 10.1039/d3cc05968e
_journal_volume 60
_journal_year 2024
_chemical_formula_moiety 'F6 P, C32 H41 N'
_chemical_formula_sum 'C32 H41 F6 N P'
_chemical_formula_weight 584.63
_chemical_melting_point 438.5(5)
_chemical_name_common 'N-aryl-2-azaphenalenyl radical cation'
_chemical_name_systematic 'N-di(isopropyl)phenyl-5,8-di-tert-butyl-2-azaphenalenyl radical cation'
_chemical_properties_physical Air-sensitive,Moisture-sensitive,Oxygen-sensitive
_space_group_crystal_system triclinic
_space_group_IT_number 2
_space_group_name_Hall '-P 1'
_space_group_name_H-M_alt 'P -1'
_atom_sites_solution_hydrogens geom
_atom_sites_solution_primary dual
_audit_creation_date 2021-02-01
_audit_creation_method
;
Olex2 1.2
(compiled 2018.05.29 svn.r3508 for OlexSys, GUI svn.r5506)
;
_audit_update_record
;
2023-11-27 deposited with the CCDC.	2024-01-17 downloaded from the CCDC.
;
_cell_angle_alpha 112.089(2)
_cell_angle_beta 90.039(2)
_cell_angle_gamma 102.919(2)
_cell_formula_units_Z 2
_cell_length_a 11.0504(2)
_cell_length_b 11.3069(2)
_cell_length_c 13.5760(3)
_cell_measurement_reflns_used 12454
_cell_measurement_temperature 123
_cell_measurement_theta_max 73.8220
_cell_measurement_theta_min 4.3950
_cell_volume 1525.21(6)
_computing_cell_refinement 'CrysAlisPro 1.171.40.43a (Rigaku OD, 2019)'
_computing_data_collection 'CrysAlisPro 1.171.40.43a (Rigaku OD, 2019)'
_computing_data_reduction 'CrysAlisPro 1.171.40.43a (Rigaku OD, 2019)'
_computing_molecular_graphics 'Olex2 (Dolomanov et al., 2009)'
_computing_publication_material 'Olex2 (Dolomanov et al., 2009)'
_computing_structure_refinement 'ShelXL (Sheldrick, 2015)'
_computing_structure_solution 'ShelXT (Sheldrick, 2015)'
_diffrn_ambient_temperature 123
_diffrn_detector 'CCD plate'
_diffrn_detector_area_resol_mean 10.0000
_diffrn_detector_type HyPix
_diffrn_measured_fraction_theta_full 1.000
_diffrn_measured_fraction_theta_max 0.995
_diffrn_measurement_details
;
List of Runs (angles in degrees, time in seconds):

  # Type    Start    End  Width  t~exp~   \w     \q     \k     \f   Frames
#--------------------------------------------------------------------------
  1  \w    -82.00  -1.00   0.50    0.28    --  -42.80 103.00  67.00  162
  2  \w    -64.00 -34.00   0.50    1.12    -- -106.00  77.00 150.00   60
  3  \w    -75.00 -41.00   0.50    1.12    -- -106.00  77.00 120.00   68
  4  \w    -89.00 -48.00   0.50    1.12    -- -106.00  67.00 108.00   82
  5  \w    -92.00 -66.00   0.50    1.12    -- -106.00 125.00 150.00   52
  6  \w   -102.00 -75.00   0.50    1.12    -- -106.00 103.00  67.00   54
  7  \w   -116.00 -55.00   0.50    1.12    -- -106.00 125.00  90.00  122
  8  \w   -125.00 -99.00   0.50    1.12    -- -106.00  67.00 108.00   52
  9  \w   -124.00 -98.00   0.50    1.12    -- -106.00  83.00 150.95   52
 10  \w   -117.00 -40.00   0.50    1.12    -- -106.00 125.00 120.00  154
 11  \w   -111.00 -85.00   0.50    1.12    -- -106.00 125.00 -30.00   52
 12  \w    -88.00 -34.00   0.50    1.12    -- -106.00 138.00 -64.78  108
 13  \w    -57.00 -32.00   0.50    1.12    -- -106.00 125.00-120.00   50
 14  \w    -59.00 -33.00   0.50    1.12    -- -106.00 125.00-180.00   52
 15  \w    -75.00 -50.00   0.50    1.12    -- -106.00  64.00-137.32   50
 16  \w    -59.00 -34.00   0.50    1.12    -- -106.00  25.00 -95.55   50
 17  \w    -88.00 -62.00   0.50    1.12    -- -106.00  25.00 -95.55   52
 18  \w    -84.00 -36.00   0.50    1.12    -- -106.00  19.00-180.00   96
 19  \w   -114.00 -16.00   0.50    0.28    --  -42.80 -77.00 -30.00  196
 20  \w    -89.00 -39.00   0.50    1.12    -- -106.00  19.00   0.00  100
 21  \w   -100.00 -75.00   0.50    1.12    -- -106.00 -19.00 -30.00   50
 22  \w   -114.00 -30.00   0.50    1.12    -- -106.00  37.00 -60.00  168
 23  \w   -110.00 -84.00   0.50    1.12    -- -106.00 125.00-180.00   52
 24  \w   -111.00 -66.00   0.50    1.12    -- -106.00 125.00-120.00   90
 25  \w   -121.00 -93.00   0.50    1.12    -- -106.00  64.00-137.32   56
 26  \w   -121.00 -96.00   0.50    1.12    -- -106.00  72.00-177.79   50
 27  \w   -123.00 -98.00   0.50    1.12    -- -106.00  79.00-133.03   50
 28  \w   -116.00 -82.00   0.50    1.12    -- -106.00 125.00-150.00   68
 29  \w   -117.00 -91.00   0.50    1.12    -- -106.00 125.00 -90.00   52
 30  \w   -126.00 -95.00   0.50    1.12    -- -106.00 138.00 -64.78   62
 31  \w   -126.00-101.00   0.50    1.12    -- -106.00 138.00  11.48   50
 32  \w   -114.00 -54.00   0.50    1.12    -- -106.00 125.00   0.00  120
 33  \w   -128.00 -72.00   0.50    1.12    -- -106.00 141.00 146.71  112
 34  \w   -128.00-102.00   0.50    1.12    -- -106.00  77.00 120.00   52
 35  \w   -126.00 -81.00   0.50    1.12    -- -106.00  87.00  18.42   90
 36  \w   -128.00 -33.00   0.50    1.12    -- -106.00  57.00  30.00  190
 37  \w   -110.00 -84.00   0.50    1.12    -- -106.00 -19.00  90.00   52
 38  \w   -126.00 -92.00   0.50    1.12    -- -106.00 -37.00  90.00   68
 39  \w   -109.00 -84.00   0.50    1.12    -- -106.00 -99.00  30.00   50
 40  \w   -118.00 -70.00   0.50    1.12    -- -106.00-125.00   0.00   96
 41  \w   -108.00 -72.00   0.50    0.28    --  -42.80-125.00  30.00   72
 42  \w   -111.00 -86.00   0.50    1.12    -- -106.00 -37.00 -60.00   50
 43  \w   -128.00 -96.00   0.50    1.12    -- -106.00 -99.00   0.00   64
 44  \w   -144.00-119.00   0.50    1.12    -- -106.00 -37.00 -60.00   50
 45  \w   -138.00-110.00   0.50    1.12    -- -106.00 -99.00 -90.00   56
 46  \w   -132.00-106.00   0.50    1.12    -- -106.00-109.00-125.66   52
 47  \w   -127.00 -76.00   0.50    1.12    -- -106.00-125.00-120.00  102
 48  \w   -164.00-139.00   0.50    1.12    -- -106.00 -99.00 -90.00   50
 49  \w   -160.00-110.00   0.50    1.12    -- -106.00-125.00-150.00  100
 50  \w   -169.00-138.00   0.50    1.12    -- -106.00-103.00 -34.00   62
 51  \w   -158.00-126.00   0.50    1.12    -- -106.00-125.00   0.00   64
 52  \w   -171.00 -87.00   0.50    1.12    -- -106.00 -57.00  60.00  168
 53  \w   -118.00 -71.00   0.50    1.12    -- -106.00-125.00 120.00   94
 54  \w   -170.00-145.00   0.50    1.12    -- -106.00 -19.00 -30.00   50
 55  \w   -171.00-120.00   0.50    1.12    -- -106.00 -99.00  30.00  102
 56  \w   -173.00-146.00   0.50    1.12    -- -106.00 -19.00  90.00   54
 57  \w   -174.00-142.00   0.50    1.12    -- -106.00 -37.00  90.00   64
 58  \w   -175.00 -83.00   0.50    1.12    -- -106.00 -99.00 120.00  184
 59  \w   -115.00 -89.00   0.50    1.12    -- -106.00  57.00   0.00   52
 60  \w   -134.00-109.00   0.50    1.12    -- -106.00  19.00-180.00   50
 61  \w     -6.00  53.00   0.50    0.28    --   42.80-103.00 -34.00  118
 62  \w     32.00  57.00   0.50    1.12    --   76.50-103.00 -34.00   50
 63  \w     10.00  95.00   0.50    0.28    --   42.80-125.00-180.00  170
 64  \w    -33.00  65.00   0.50    0.28    --   42.80 -37.00-150.00  196
 65  \w     80.00 119.00   0.50    1.12    --   76.50  57.00-150.00   78
 66  \w     71.00  96.00   0.50    0.28    --   42.80 125.00 -60.00   50
 67  \w     92.00 117.00   0.50    1.12    --   76.50 103.00  67.00   50
;
_diffrn_measurement_device 'four-circle diffractometer'
_diffrn_measurement_device_type 'XtaLAB Synergy, Single source at offset/far, HyPix'
_diffrn_measurement_method '\w scans'
_diffrn_orient_matrix_type 'CrysAlisPro convention (1999,Acta A55,543-557)'
_diffrn_orient_matrix_UB_11 0.0426384000
_diffrn_orient_matrix_UB_12 -0.0493081000
_diffrn_orient_matrix_UB_13 -0.1133296000
_diffrn_orient_matrix_UB_21 -0.0800781000
_diffrn_orient_matrix_UB_22 0.0765598000
_diffrn_orient_matrix_UB_23 -0.0333126000
_diffrn_orient_matrix_UB_31 0.1113984000
_diffrn_orient_matrix_UB_32 0.1211140000
_diffrn_orient_matrix_UB_33 0.0343197000
_diffrn_radiation_monochromator mirror
_diffrn_radiation_probe x-ray
_diffrn_radiation_type CuK\a
_diffrn_radiation_wavelength 1.54184
_diffrn_reflns_av_R_equivalents 0.0447
_diffrn_reflns_av_unetI/netI 0.0424
_diffrn_reflns_Laue_measured_fraction_full 1.000
_diffrn_reflns_Laue_measured_fraction_max 0.995
_diffrn_reflns_limit_h_max 13
_diffrn_reflns_limit_h_min -13
_diffrn_reflns_limit_k_max 14
_diffrn_reflns_limit_k_min -14
_diffrn_reflns_limit_l_max 16
_diffrn_reflns_limit_l_min -16
_diffrn_reflns_number 26819
_diffrn_reflns_point_group_measured_fraction_full 1.000
_diffrn_reflns_point_group_measured_fraction_max 0.995
_diffrn_reflns_theta_full 67.684
_diffrn_reflns_theta_max 74.118
_diffrn_reflns_theta_min 3.529
_diffrn_source 'micro-focus sealed X-ray tube'
_diffrn_source_type 'PhotonJet (Cu) X-ray Source'
_exptl_absorpt_coefficient_mu 1.304
_exptl_absorpt_correction_T_max 1.00000
_exptl_absorpt_correction_T_min 0.73623
_exptl_absorpt_correction_type multi-scan
_exptl_absorpt_process_details
;
CrysAlisPro 1.171.40.43a (Rigaku Oxford Diffraction, 2019)
Empirical absorption correction using spherical harmonics,
 implemented in SCALE3 ABSPACK scaling algorithm.
;
_exptl_crystal_colour 'metallic intense brown'
_exptl_crystal_density_diffrn 1.273
_exptl_crystal_description plate
_exptl_crystal_F_000 618
_exptl_crystal_recrystallization_method 'Re-crystallisation from solvent: dichloromethane-Hexane'
_exptl_crystal_size_max 0.135
_exptl_crystal_size_mid 0.095
_exptl_crystal_size_min 0.06
_refine_diff_density_max 0.676
_refine_diff_density_min -0.526
_refine_diff_density_rms 0.070
_refine_ls_extinction_method none
_refine_ls_goodness_of_fit_ref 1.059
_refine_ls_hydrogen_treatment constr
_refine_ls_matrix_type full
_refine_ls_number_parameters 371
_refine_ls_number_reflns 6168
_refine_ls_number_restraints 0
_refine_ls_restrained_S_all 1.059
_refine_ls_R_factor_all 0.0793
_refine_ls_R_factor_gt 0.0740
_refine_ls_shift/su_max 0.000
_refine_ls_shift/su_mean 0.000
_refine_ls_structure_factor_coef Fsqd
_refine_ls_weighting_details 'w=1/[\s^2^(Fo^2^)+(0.1096P)^2^+1.6112P] where P=(Fo^2^+2Fc^2^)/3'
_refine_ls_weighting_scheme calc
_refine_ls_wR_factor_gt 0.2083
_refine_ls_wR_factor_ref 0.2138
_reflns_Friedel_coverage 0.000
_reflns_number_gt 5471
_reflns_number_total 6168
_reflns_threshold_expression 'I > 2\s(I)'
_cod_data_source_file d3cc05968e2.cif
_cod_data_source_block radicalcation
_cod_depositor_comments
;
The following automatic conversions were performed:

data item '_chemical_melting_point' value '438-439' was changed to
'438.5(5)' -- the average value was taken and precision was
estimated.

Automatic conversion script
Id: cif_fix_values 8170 2020-07-09 18:12:32Z antanas 

 Adding full bibliography for 7132650.cif.
;
_cod_database_code 7132650
_shelx_shelxl_version_number 2018/3
_chemical_oxdiff_formula 'C30 H20 P F6 N'
_chemical_oxdiff_usercomment DCM/hexane
_shelx_space_group_comment
;
The symmetry employed for this shelxl refinement is uniquely defined
by the following loop, which should always be used as a source of
symmetry information in preference to the above space-group names.
They are only intended as comments.
;
_shelx_estimated_absorpt_t_max 0.926
_shelx_estimated_absorpt_t_min 0.844
_reflns_odcompleteness_completeness 98.97
_reflns_odcompleteness_iscentric 1
_reflns_odcompleteness_theta 74.33
_olex2_refinement_description
;
1. Fixed Uiso
 At 1.2 times of:
  All C(H) groups
 At 1.5 times of:
  All C(H,H,H) groups
2.a Ternary CH refined with riding coordinates:
 C30(H30), C27(H27)
2.b Aromatic/amide H refined with riding coordinates:
 C3(H3), C11(H11), C1(H1), C7(H7), C9(H9), C5(H5), C25(H25), C23(H23), C24(H24)
2.c Idealised Me refined as rotating group:
 C28(H28A,H28B,H28C), C16(H16A,H16B,H16C), C32(H32A,H32B,H32C), C20(H20A,H20B,
 H20C), C31(H31A,H31B,H31C), C29(H29A,H29B,H29C), C18(H18A,H18B,H18C), C15(H15A,
 H15B,H15C), C14(H14A,H14B,H14C), C19(H19A,H19B,H19C)
;
_olex2_submission_special_instructions 'No special instructions were received'
_oxdiff_exptl_absorpt_empirical_details
;
Empirical correction (ABSPACK) includes:
- Absorption correction using spherical harmonics
- Frame scaling
;
_oxdiff_exptl_absorpt_empirical_full_max 1.932
_oxdiff_exptl_absorpt_empirical_full_min 0.602

loop_
_space_group_symop_operation_xyz
'x, y, z'
'-x, -y, -z'

loop_
_atom_site_label
_atom_site_type_symbol
_atom_site_fract_x
_atom_site_fract_y
_atom_site_fract_z
_atom_site_U_iso_or_equiv
_atom_site_adp_type
_atom_site_occupancy
_atom_site_site_symmetry_order
_atom_site_calc_flag
_atom_site_refinement_flags_posn
_atom_site_refinement_flags_adp
_atom_site_refinement_flags_occupancy
_atom_site_disorder_assembly
_atom_site_disorder_group
P1 P 0.75275(6) 0.26367(6) 0.51266(6) 0.0383(2) Uani 1 1 d . . . . .
F5 F 0.7346(2) 0.19615(17) 0.38535(14) 0.0539(5) Uani 1 1 d . . . . .
N1 N 0.74266(18) 0.71178(18) 0.42536(15) 0.0263(4) Uani 1 1 d . . . . .
F6 F 0.7711(2) 0.3310(2) 0.63983(15) 0.0651(6) Uani 1 1 d . . . . .
F3 F 0.8933(2) 0.2514(2) 0.51135(18) 0.0678(6) Uani 1 1 d . . . . .
F4 F 0.7105(3) 0.1225(2) 0.51761(19) 0.0784(7) Uani 1 1 d . . . . .
F2 F 0.7957(3) 0.40311(19) 0.5041(2) 0.0870(8) Uani 1 1 d . . . . .
F1 F 0.6123(2) 0.2759(3) 0.5131(2) 0.0815(7) Uani 1 1 d . . . . .
C2 C 0.6820(2) 0.8552(2) 0.58792(18) 0.0262(5) Uani 1 1 d . . . . .
C12 C 0.7619(2) 0.8175(2) 0.64576(17) 0.0248(4) Uani 1 1 d . . . . .
C4 C 0.6200(2) 1.0012(2) 0.75323(19) 0.0303(5) Uani 1 1 d . . . . .
C8 C 0.9245(2) 0.7434(2) 0.76087(19) 0.0298(5) Uani 1 1 d . . . . .
C6 C 0.7720(2) 0.8726(2) 0.75865(18) 0.0274(5) Uani 1 1 d . . . . .
C21 C 0.7331(2) 0.6589(2) 0.30797(18) 0.0267(5) Uani 1 1 d . . . . .
C3 C 0.6116(2) 0.9463(2) 0.64237(19) 0.0281(5) Uani 1 1 d . . . . .
H3 H 0.557769 0.970364 0.602569 0.034 Uiso 1 1 calc R . . . .
C10 C 0.8322(2) 0.7255(2) 0.59124(18) 0.0260(5) Uani 1 1 d . . . . .
C11 C 0.8187(2) 0.6727(2) 0.47893(19) 0.0285(5) Uani 1 1 d . . . . .
H11 H 0.863124 0.609393 0.440439 0.034 Uiso 1 1 calc R . . . .
C1 C 0.6753(2) 0.7999(2) 0.47556(18) 0.0282(5) Uani 1 1 d . . . . .
H1 H 0.623304 0.824630 0.434817 0.034 Uiso 1 1 calc R . . . .
C7 C 0.8540(2) 0.8338(2) 0.81411(18) 0.0302(5) Uani 1 1 d . . . . .
H7 H 0.861560 0.870062 0.889959 0.036 Uiso 1 1 calc R . . . .
C9 C 0.9133(2) 0.6900(2) 0.64979(19) 0.0289(5) Uani 1 1 d . . . . .
H9 H 0.960661 0.628973 0.612917 0.035 Uiso 1 1 calc R . . . .
C5 C 0.6996(2) 0.9635(2) 0.81034(18) 0.0308(5) Uani 1 1 d . . . . .
H5 H 0.705192 1.000175 0.886154 0.037 Uiso 1 1 calc R . . . .
C22 C 0.6304(2) 0.5557(2) 0.25248(19) 0.0313(5) Uani 1 1 d . . . . .
C26 C 0.8260(2) 0.7170(2) 0.25912(19) 0.0318(5) Uani 1 1 d . . . . .
C25 C 0.8121(3) 0.6680(3) 0.1476(2) 0.0397(6) Uani 1 1 d . . . . .
H25 H 0.872656 0.705030 0.111043 0.048 Uiso 1 1 calc R . . . .
C23 C 0.6229(3) 0.5111(2) 0.1415(2) 0.0382(6) Uani 1 1 d . . . . .
H23 H 0.555152 0.440836 0.100542 0.046 Uiso 1 1 calc R . . . .
C13 C 0.5458(3) 1.1018(3) 0.8132(2) 0.0405(6) Uani 1 1 d . . . . .
C17 C 1.0100(3) 0.7037(3) 0.8257(2) 0.0406(6) Uani 1 1 d . . . . .
C30 C 0.9354(3) 0.8304(3) 0.3207(2) 0.0417(6) Uani 1 1 d . . . . .
H30 H 0.946429 0.831316 0.394113 0.050 Uiso 1 1 calc R . . . .
C28 C 0.4016(3) 0.4629(3) 0.2573(3) 0.0465(7) Uani 1 1 d . . . . .
H28A H 0.388230 0.541698 0.249224 0.070 Uiso 1 1 calc GR . . . .
H28B H 0.341387 0.437835 0.303235 0.070 Uiso 1 1 calc GR . . . .
H28C H 0.390247 0.390700 0.187051 0.070 Uiso 1 1 calc GR . . . .
C24 C 0.7119(3) 0.5666(3) 0.0895(2) 0.0421(6) Uani 1 1 d . . . . .
H24 H 0.704142 0.535067 0.013751 0.051 Uiso 1 1 calc R . . . .
C16 C 0.4711(3) 1.1356(3) 0.7375(2) 0.0435(6) Uani 1 1 d . . . . .
H16A H 0.527571 1.169615 0.693498 0.065 Uiso 1 1 calc GR . . . .
H16B H 0.427757 1.202492 0.778940 0.065 Uiso 1 1 calc GR . . . .
H16C H 0.409760 1.056336 0.691236 0.065 Uiso 1 1 calc GR . . . .
C27 C 0.5328(3) 0.4914(3) 0.3075(2) 0.0425(6) Uani 1 1 d . . . . .
H27 H 0.537904 0.552133 0.383981 0.051 Uiso 1 1 calc R . . . .
C32 C 1.0562(3) 0.8164(3) 0.2694(3) 0.0471(7) Uani 1 1 d . . . . .
H32A H 1.066394 0.727129 0.252617 0.071 Uiso 1 1 calc GR . . . .
H32B H 1.126583 0.880224 0.318846 0.071 Uiso 1 1 calc GR . . . .
H32C H 1.053708 0.832658 0.203501 0.071 Uiso 1 1 calc GR . . . .
C20 C 1.0780(3) 0.6035(3) 0.7543(3) 0.0496(7) Uani 1 1 d . . . . .
H20A H 1.016726 0.523355 0.709352 0.074 Uiso 1 1 calc GR . . . .
H20B H 1.132204 0.582018 0.798970 0.074 Uiso 1 1 calc GR . . . .
H20C H 1.128455 0.640840 0.708953 0.074 Uiso 1 1 calc GR . . . .
C31 C 0.9072(3) 0.9600(3) 0.3311(5) 0.0880(17) Uani 1 1 d . . . . .
H31A H 0.898726 0.962474 0.260052 0.132 Uiso 1 1 calc GR . . . .
H31B H 0.975396 1.033122 0.375346 0.132 Uiso 1 1 calc GR . . . .
H31C H 0.829202 0.967829 0.364468 0.132 Uiso 1 1 calc GR . . . .
C29 C 0.5612(3) 0.3628(5) 0.3034(5) 0.0844(16) Uani 1 1 d . . . . .
H29A H 0.554565 0.301340 0.228856 0.127 Uiso 1 1 calc GR . . . .
H29B H 0.501285 0.323720 0.342394 0.127 Uiso 1 1 calc GR . . . .
H29C H 0.645901 0.381402 0.336263 0.127 Uiso 1 1 calc GR . . . .
C18 C 0.9282(5) 0.6328(6) 0.8872(4) 0.0941(19) Uani 1 1 d . . . . .
H18A H 0.879337 0.690878 0.933005 0.141 Uiso 1 1 calc GR . . . .
H18B H 0.981072 0.609399 0.931393 0.141 Uiso 1 1 calc GR . . . .
H18C H 0.871589 0.552782 0.836618 0.141 Uiso 1 1 calc GR . . . .
C15 C 0.6361(5) 1.2289(4) 0.8851(4) 0.105(2) Uani 1 1 d . . . . .
H15A H 0.657933 1.222187 0.952467 0.158 Uiso 1 1 calc GR . . . .
H15B H 0.596650 1.302529 0.899693 0.158 Uiso 1 1 calc GR . . . .
H15C H 0.711722 1.243792 0.849476 0.158 Uiso 1 1 calc GR . . . .
C14 C 0.4519(5) 1.0420(6) 0.8742(4) 0.098(2) Uani 1 1 d . . . . .
H14A H 0.400866 0.957207 0.824829 0.148 Uiso 1 1 calc GR . . . .
H14B H 0.397932 1.101592 0.906730 0.148 Uiso 1 1 calc GR . . . .
H14C H 0.496466 1.028808 0.930159 0.148 Uiso 1 1 calc GR . . . .
C19 C 1.1060(6) 0.8244(4) 0.8958(5) 0.134(3) Uani 1 1 d . . . . .
H19A H 1.142353 0.874857 0.853513 0.201 Uiso 1 1 calc GR . . . .
H19B H 1.171848 0.797954 0.924884 0.201 Uiso 1 1 calc GR . . . .
H19C H 1.066300 0.878905 0.954540 0.201 Uiso 1 1 calc GR . . . .

loop_
_atom_site_aniso_label
_atom_site_aniso_U_11
_atom_site_aniso_U_22
_atom_site_aniso_U_33
_atom_site_aniso_U_23
_atom_site_aniso_U_13
_atom_site_aniso_U_12
P1 0.0419(4) 0.0311(4) 0.0410(4) 0.0140(3) 0.0028(3) 0.0065(3)
F5 0.0828(13) 0.0394(9) 0.0426(10) 0.0194(7) 0.0052(8) 0.0146(8)
N1 0.0331(10) 0.0207(8) 0.0248(9) 0.0106(7) 0.0038(7) 0.0029(7)
F6 0.0647(12) 0.0798(14) 0.0430(10) 0.0073(10) 0.0000(9) 0.0314(11)
F3 0.0566(12) 0.0876(16) 0.0646(13) 0.0319(12) 0.0126(9) 0.0234(11)
F4 0.122(2) 0.0537(12) 0.0662(14) 0.0403(11) 0.0164(13) 0.0038(12)
F2 0.128(2) 0.0297(10) 0.0920(18) 0.0228(10) -0.0263(15) -0.0014(11)
F1 0.0572(13) 0.1035(19) 0.0680(14) 0.0110(13) -0.0040(10) 0.0278(12)
C2 0.0313(11) 0.0210(10) 0.0265(11) 0.0120(8) 0.0029(8) 0.0017(8)
C12 0.0292(11) 0.0184(9) 0.0265(11) 0.0110(8) 0.0031(8) 0.0009(8)
C4 0.0376(12) 0.0226(10) 0.0309(12) 0.0108(9) 0.0044(9) 0.0069(9)
C8 0.0340(12) 0.0260(11) 0.0321(12) 0.0155(9) 0.0009(9) 0.0051(9)
C6 0.0332(11) 0.0210(10) 0.0267(11) 0.0100(8) 0.0018(9) 0.0025(8)
C21 0.0355(12) 0.0209(10) 0.0245(11) 0.0100(8) 0.0047(9) 0.0061(9)
C3 0.0345(11) 0.0227(10) 0.0290(11) 0.0123(9) 0.0032(9) 0.0063(9)
C10 0.0302(11) 0.0202(10) 0.0279(11) 0.0119(8) 0.0031(8) 0.0020(8)
C11 0.0330(11) 0.0239(10) 0.0296(11) 0.0124(9) 0.0049(9) 0.0053(9)
C1 0.0344(12) 0.0247(10) 0.0266(11) 0.0122(9) 0.0035(9) 0.0050(9)
C7 0.0388(12) 0.0275(11) 0.0245(11) 0.0110(9) 0.0009(9) 0.0064(9)
C9 0.0313(11) 0.0243(10) 0.0331(12) 0.0137(9) 0.0038(9) 0.0059(8)
C5 0.0425(13) 0.0252(11) 0.0238(11) 0.0082(9) 0.0029(9) 0.0088(9)
C22 0.0385(12) 0.0232(10) 0.0309(12) 0.0118(9) 0.0037(9) 0.0025(9)
C26 0.0401(13) 0.0251(11) 0.0284(11) 0.0117(9) 0.0065(9) 0.0022(9)
C25 0.0503(15) 0.0358(13) 0.0293(12) 0.0141(10) 0.0102(11) 0.0005(11)
C23 0.0465(14) 0.0278(12) 0.0307(12) 0.0075(10) 0.0019(10) -0.0029(10)
C13 0.0549(16) 0.0393(14) 0.0297(12) 0.0090(11) 0.0041(11) 0.0236(12)
C17 0.0490(15) 0.0447(15) 0.0343(13) 0.0177(12) -0.0012(11) 0.0190(12)
C30 0.0453(15) 0.0345(13) 0.0351(13) 0.0118(11) 0.0056(11) -0.0078(11)
C28 0.0409(14) 0.0393(14) 0.0641(19) 0.0258(14) 0.0119(13) 0.0089(11)
C24 0.0590(17) 0.0364(13) 0.0231(11) 0.0081(10) 0.0068(11) 0.0023(12)
C16 0.0567(17) 0.0356(13) 0.0419(15) 0.0134(12) 0.0051(12) 0.0211(12)
C27 0.0431(14) 0.0411(14) 0.0387(14) 0.0198(12) 0.0046(11) -0.0066(11)
C32 0.0401(14) 0.0412(15) 0.0602(18) 0.0236(14) 0.0033(13) 0.0030(11)
C20 0.0560(17) 0.0587(18) 0.0485(16) 0.0288(15) 0.0074(13) 0.0277(15)
C31 0.0492(19) 0.0239(14) 0.155(5) 0.001(2) 0.022(2) -0.0022(13)
C29 0.0419(17) 0.101(3) 0.161(5) 0.113(4) 0.010(2) 0.0069(18)
C18 0.110(3) 0.168(5) 0.082(3) 0.100(4) 0.052(3) 0.096(4)
C15 0.113(4) 0.068(3) 0.088(3) -0.044(2) -0.052(3) 0.061(3)
C14 0.136(4) 0.149(5) 0.092(3) 0.093(3) 0.081(3) 0.111(4)
C19 0.143(5) 0.056(2) 0.156(5) -0.018(3) -0.119(5) 0.039(3)

loop_
_atom_type_symbol
_atom_type_description
_atom_type_scat_dispersion_real
_atom_type_scat_dispersion_imag
_atom_type_scat_source
C C 0.0181 0.0091 'International Tables Vol C Tables 4.2.6.8 and 6.1.1.4'
H H 0.0000 0.0000 'International Tables Vol C Tables 4.2.6.8 and 6.1.1.4'
F F 0.0727 0.0534 'International Tables Vol C Tables 4.2.6.8 and 6.1.1.4'
N N 0.0311 0.0180 'International Tables Vol C Tables 4.2.6.8 and 6.1.1.4'
P P 0.2955 0.4335 'International Tables Vol C Tables 4.2.6.8 and 6.1.1.4'

loop_
_exptl_crystal_face_index_h
_exptl_crystal_face_index_k
_exptl_crystal_face_index_l
_exptl_crystal_face_perp_dist
3 5 -2 0.0360
-6 3 -5 0.0505
-3 -6 2 0.0510
5 -4 6 0.0346
4 5 0 0.0446
-6 3 3 0.0341
-3 -5 -1 0.0571
6 -3 -3 0.0205

loop_
_geom_angle_atom_site_label_1
_geom_angle_atom_site_label_2
_geom_angle_atom_site_label_3
_geom_angle
_geom_angle_site_symmetry_1
_geom_angle_site_symmetry_3
_geom_angle_publ_flag
F6 P1 F5 179.86(12) . . ?
F3 P1 F5 90.20(12) . . ?
F3 P1 F6 89.66(11) . . ?
F4 P1 F5 89.41(11) . . ?
F4 P1 F6 90.54(13) . . ?
F4 P1 F3 89.40(14) . . ?
F4 P1 F2 178.35(14) . . ?
F4 P1 F1 90.75(16) . . ?
F2 P1 F5 88.99(12) . . ?
F2 P1 F6 91.05(14) . . ?
F2 P1 F3 90.19(15) . . ?
F1 P1 F5 89.44(12) . . ?
F1 P1 F6 90.70(12) . . ?
F1 P1 F3 179.61(13) . . ?
F1 P1 F2 89.66(16) . . ?
C11 N1 C21 119.50(19) . . ?
C1 N1 C21 117.85(18) . . ?
C1 N1 C11 122.6(2) . . ?
C12 C2 C3 120.3(2) . . ?
C1 C2 C12 118.2(2) . . ?
C1 C2 C3 121.5(2) . . ?
C2 C12 C6 119.5(2) . . ?
C2 C12 C10 120.4(2) . . ?
C6 C12 C10 120.1(2) . . ?
C3 C4 C5 118.5(2) . . ?
C3 C4 C13 121.4(2) . . ?
C5 C4 C13 120.0(2) . . ?
C7 C8 C17 119.7(2) . . ?
C9 C8 C7 118.9(2) . . ?
C9 C8 C17 121.4(2) . . ?
C12 C6 C7 118.0(2) . . ?
C12 C6 C5 118.5(2) . . ?
C7 C6 C5 123.5(2) . . ?
C22 C21 N1 118.02(19) . . ?
C26 C21 N1 117.7(2) . . ?
C26 C21 C22 124.3(2) . . ?
C4 C3 C2 121.0(2) . . ?
C11 C10 C12 118.1(2) . . ?
C11 C10 C9 121.9(2) . . ?
C9 C10 C12 120.0(2) . . ?
N1 C11 C10 120.3(2) . . ?
N1 C1 C2 120.4(2) . . ?
C8 C7 C6 122.3(2) . . ?
C8 C9 C10 120.7(2) . . ?
C4 C5 C6 122.2(2) . . ?
C21 C22 C27 123.2(2) . . ?
C23 C22 C21 116.2(2) . . ?
C23 C22 C27 120.6(2) . . ?
C21 C26 C25 116.4(2) . . ?
C21 C26 C30 123.5(2) . . ?
C25 C26 C30 120.0(2) . . ?
C24 C25 C26 121.4(2) . . ?
C24 C23 C22 121.6(2) . . ?
C16 C13 C4 112.1(2) . . ?
C16 C13 C14 106.7(3) . . ?
C15 C13 C4 109.1(3) . . ?
C15 C13 C16 107.1(3) . . ?
C15 C13 C14 113.2(4) . . ?
C14 C13 C4 108.7(3) . . ?
C20 C17 C8 112.3(2) . . ?
C18 C17 C8 108.0(3) . . ?
C18 C17 C20 105.2(3) . . ?
C19 C17 C8 109.0(3) . . ?
C19 C17 C20 108.4(3) . . ?
C19 C17 C18 114.0(5) . . ?
C26 C30 C32 112.3(2) . . ?
C26 C30 C31 109.9(3) . . ?
C32 C30 C31 110.4(3) . . ?
C25 C24 C23 120.1(2) . . ?
C22 C27 C29 109.3(3) . . ?
C28 C27 C22 112.5(2) . . ?
C28 C27 C29 109.5(3) . . ?

loop_
_geom_bond_atom_site_label_1
_geom_bond_atom_site_label_2
_geom_bond_distance
_geom_bond_site_symmetry_2
_geom_bond_publ_flag
P1 F5 1.5965(19) . ?
P1 F6 1.595(2) . ?
P1 F3 1.590(2) . ?
P1 F4 1.586(2) . ?
P1 F2 1.590(2) . ?
P1 F1 1.588(2) . ?
N1 C21 1.471(3) . ?
N1 C11 1.355(3) . ?
N1 C1 1.354(3) . ?
C2 C12 1.413(3) . ?
C2 C3 1.414(3) . ?
C2 C1 1.409(3) . ?
C12 C6 1.414(3) . ?
C12 C10 1.420(3) . ?
C4 C3 1.389(3) . ?
C4 C5 1.403(3) . ?
C4 C13 1.534(3) . ?
C8 C7 1.406(3) . ?
C8 C9 1.391(3) . ?
C8 C17 1.535(3) . ?
C6 C7 1.417(3) . ?
C6 C5 1.420(3) . ?
C21 C22 1.402(3) . ?
C21 C26 1.396(3) . ?
C10 C11 1.407(3) . ?
C10 C9 1.413(3) . ?
C22 C23 1.393(3) . ?
C22 C27 1.519(3) . ?
C26 C25 1.397(3) . ?
C26 C30 1.519(3) . ?
C25 C24 1.383(4) . ?
C23 C24 1.386(4) . ?
C13 C16 1.523(4) . ?
C13 C15 1.522(5) . ?
C13 C14 1.526(5) . ?
C17 C20 1.531(4) . ?
C17 C18 1.528(5) . ?
C17 C19 1.506(5) . ?
C30 C32 1.519(4) . ?
C30 C31 1.521(5) . ?
C28 C27 1.515(4) . ?
C27 C29 1.535(5) . ?

loop_
_exptl_oxdiff_crystal_face_indexfrac_h
_exptl_oxdiff_crystal_face_indexfrac_k
_exptl_oxdiff_crystal_face_indexfrac_l
_exptl_oxdiff_crystal_face_x
_exptl_oxdiff_crystal_face_y
_exptl_oxdiff_crystal_face_z
3.2927 5.4839 -1.5814 0.0492 0.2089 0.9767
-5.7859 2.7992 -5.1996 0.2045 0.8508 -0.4840
-2.6324 -6.0113 2.3082 -0.0774 -0.3263 -0.9421
5.2560 -4.1934 5.7824 -0.2244 -0.9346 0.2761
3.8021 4.7162 0.0287 -0.0737 0.0556 0.9957
-6.0974 2.8057 3.3046 -0.7728 0.5930 -0.2260
-2.9413 -5.1718 -0.5144 0.1879 -0.1433 -0.9717
5.6638 -3.4392 -3.3388 0.7895 -0.6056 0.0998
